data_7126103
loop_
_publ_author_name
'Ka\/lu\.za, Adrianna M'
'Mukherjee, Soumya'
'Wang, Shi-Qiang'
'O'Hearn, Daniel J'
'Zaworotko, Michael J.'

_publ_section_title
;
 [Cu(4-phenylpyridine)<sub>4</sub>(trifluoromethanesulfonate)<sub>2</sub>],
 a Werner complex that exhibits high selectivity for o-xylene.
;
_journal_issue 13
_journal_name_full 'Chemical communications (Cambridge, England)'
_journal_page_first 1940
_journal_page_last 1943
_journal_paper_doi 10.1039/c9cc09525j
_journal_volume 56
_journal_year 2020
_chemical_formula_moiety 'C46 H36 Cu F6 N4 O6 S2, 4(C8 H10)'
_chemical_formula_sum 'C78 H76 Cu F6 N4 O6 S2'
_chemical_formula_weight 1407.08
_space_group_crystal_system triclinic
_space_group_IT_number 2
_space_group_name_Hall '-P 1'
_space_group_name_H-M_alt 'P -1'
_atom_sites_solution_hydrogens geom
_atom_sites_solution_primary dual
_audit_creation_date 2019-09-10
_audit_creation_method
;
Olex2 1.2
(compiled 2018.05.29 svn.r3508 for OlexSys, GUI svn.r5506)
;
_audit_update_record
;
2019-12-07 deposited with the CCDC.	2020-01-06 downloaded from the CCDC.
;
_cell_angle_alpha 72.156(11)
_cell_angle_beta 73.950(16)
_cell_angle_gamma 68.985(15)
_cell_formula_units_Z 1
_cell_length_a 10.249(4)
_cell_length_b 13.097(3)
_cell_length_c 15.188(4)
_cell_measurement_reflns_used 9105
_cell_measurement_temperature 150
_cell_measurement_theta_max 28.716
_cell_measurement_theta_min 2.820
_cell_volume 1779.4(10)
_computing_cell_refinement 'SAINT V8.38A (?, 2016)'
_computing_data_reduction 'SAINT V8.38A (?, 2016)'
_computing_molecular_graphics 'Olex2 (Dolomanov et al., 2009)'
_computing_publication_material 'Olex2 (Dolomanov et al., 2009)'
_computing_structure_refinement 'ShelXL (Sheldrick, 2015)'
_computing_structure_solution 'ShelXT (Sheldrick, 2015)'
_diffrn_ambient_temperature 150.0
_diffrn_measured_fraction_theta_full 0.978
_diffrn_measured_fraction_theta_max 0.983
_diffrn_measurement_device_type 'Bruker D8 Quest Mo'
_diffrn_radiation_type MoK\a
_diffrn_radiation_wavelength 0.71076
_diffrn_reflns_av_R_equivalents 0.0305
_diffrn_reflns_av_unetI/netI 0.0294
_diffrn_reflns_Laue_measured_fraction_full 0.978
_diffrn_reflns_Laue_measured_fraction_max 0.983
_diffrn_reflns_limit_h_max 13
_diffrn_reflns_limit_h_min -13
_diffrn_reflns_limit_k_max 17
_diffrn_reflns_limit_k_min -17
_diffrn_reflns_limit_l_max 20
_diffrn_reflns_limit_l_min -20
_diffrn_reflns_number 34925
_diffrn_reflns_point_group_measured_fraction_full 0.978
_diffrn_reflns_point_group_measured_fraction_max 0.983
_diffrn_reflns_theta_full 25.243
_diffrn_reflns_theta_max 28.669
_diffrn_reflns_theta_min 2.815
_exptl_absorpt_coefficient_mu 0.437
_exptl_absorpt_correction_T_max 0.7458
_exptl_absorpt_correction_T_min 0.6797
_exptl_absorpt_correction_type multi-scan
_exptl_absorpt_process_details
'SADABS-2016/2 (Bruker,2016/2) was used for absorption correction. wR2(int) was 0.0534 before and 0.0465 after correction. The Ratio of minimum to maximum transmission is 0.9114. The \l/2 correction factor is Not present.'
_exptl_crystal_colour 'clear dark violet'
_exptl_crystal_colour_lustre clear
_exptl_crystal_colour_modifier dark
_exptl_crystal_colour_primary violet
_exptl_crystal_density_diffrn 1.313
_exptl_crystal_description block
_exptl_crystal_F_000 735
_exptl_crystal_size_max 0.41
_exptl_crystal_size_mid 0.32
_exptl_crystal_size_min 0.28
_refine_diff_density_max 0.910
_refine_diff_density_min -1.030
_refine_diff_density_rms 0.064
_refine_ls_extinction_method none
_refine_ls_goodness_of_fit_ref 1.033
_refine_ls_hydrogen_treatment constr
_refine_ls_matrix_type full
_refine_ls_number_parameters 422
_refine_ls_number_reflns 9013
_refine_ls_number_restraints 0
_refine_ls_restrained_S_all 1.033
_refine_ls_R_factor_all 0.0810
_refine_ls_R_factor_gt 0.0688
_refine_ls_shift/su_max 0.000
_refine_ls_shift/su_mean 0.000
_refine_ls_structure_factor_coef Fsqd
_refine_ls_weighting_details 'w=1/[\s^2^(Fo^2^)+(0.0898P)^2^+1.9643P] where P=(Fo^2^+2Fc^2^)/3'
_refine_ls_weighting_scheme calc
_refine_ls_wR_factor_gt 0.1793
_refine_ls_wR_factor_ref 0.1902
_reflns_Friedel_coverage 0.000
_reflns_number_gt 7561
_reflns_number_total 9013
_reflns_threshold_expression 'I > 2\s(I)'
_cod_data_source_file c9cc09525j2.cif
_cod_data_source_block SAMM_3_Cu_OTf_OX_EB
_cod_original_cell_volume 1779.5(10)
_cod_database_code 7126103
_shelx_shelxl_version_number 2018/1
_shelx_space_group_comment
;
The symmetry employed for this shelxl refinement is uniquely defined
by the following loop, which should always be used as a source of
symmetry information in preference to the above space-group names.
They are only intended as comments.
;
_shelx_estimated_absorpt_t_max 0.887
_shelx_estimated_absorpt_t_min 0.841
_olex2_refinement_description
;
1. Fixed Uiso
 At 1.2 times of:
  All C(H) groups
 At 1.5 times of:
  All C(H,H,H) groups
2. Others
 Sof(C10B)=Sof(H10B)=Sof(C11B)=Sof(H11B)=Sof(C12B)=Sof(H12B)=Sof(C13B)=
 Sof(H13B)=1-FVAR(1)
 Sof(C10A)=Sof(H10A)=Sof(C11A)=Sof(H11A)=Sof(C12A)=Sof(H12A)=Sof(C13A)=
 Sof(H13A)=FVAR(1)
 Sof(C24B)=Sof(C25B)=Sof(C20B)=Sof(H20D)=Sof(C21B)=Sof(H21B)=Sof(C22B)=
 Sof(H22B)=Sof(C23B)=Sof(H23B)=Sof(C26B)=Sof(H26A)=Sof(H26B)=Sof(H26C)=
 Sof(C27B)=Sof(H27D)=Sof(H27E)=Sof(H27F)=1-FVAR(2)
 Sof(C20A)=Sof(H20A)=Sof(H20B)=Sof(H20C)=Sof(C26A)=Sof(C21A)=Sof(C22A)=
 Sof(H22A)=Sof(C23A)=Sof(H23A)=Sof(C24A)=Sof(H24A)=Sof(C25A)=Sof(H25A)=
 Sof(C27A)=Sof(H27A)=Sof(H27B)=Sof(H27C)=FVAR(2)
 Sof(C35B)=Sof(C30B)=Sof(C31B)=Sof(H31B)=Sof(C32B)=Sof(H32B)=Sof(C33B)=
 Sof(H33B)=Sof(C34B)=Sof(H34B)=Sof(C36B)=Sof(H36A)=Sof(H36B)=Sof(H36C)=
 Sof(C37B)=Sof(H37D)=Sof(H37E)=Sof(H37F)=1-FVAR(3)
 Sof(C30A)=Sof(H30A)=Sof(H30B)=Sof(H30C)=Sof(C34A)=Sof(H34A)=Sof(C35A)=
 Sof(H35A)=Sof(C36A)=Sof(C31A)=Sof(C32A)=Sof(H32A)=Sof(C33A)=Sof(H33A)=
 Sof(C37A)=Sof(H37A)=Sof(H37B)=Sof(H37C)=FVAR(3)
3.a Aromatic/amide H refined with riding coordinates:
 C1(H1), C2(H2), C4(H4), C5(H5), C7(H7), C8(H8), C9(H9), C10(H10), C10A(H10A),
 C10B(H10B), C11(H11), C11A(H11A), C11B(H11B), C12A(H12A), C12B(H12B),
 C13A(H13A), C13B(H13B), C14(H14), C15(H15), C16(H16), C17(H17), C18(H18),
 C22A(H22A), C23A(H23A), C24A(H24A), C25A(H25A), C20B(H20D), C21B(H21B),
 C22B(H22B), C23B(H23B), C34A(H34A), C35A(H35A), C32A(H32A), C33A(H33A),
 C31B(H31B), C32B(H32B), C33B(H33B), C34B(H34B)
3.b Fitted hexagon refined as free rotating group:
 C26A(C21A,C22A,C23A,C24A,C25A), C24B(C25B,C20B,C21B,C22B,C23B), C34A(C35A,
 C36A,C31A,C32A,C33A), C35B(C30B,C31B,C32B,C33B,C34B)
3.c Idealised Me refined as rotating group:
 C20A(H20A,H20B,H20C), C27A(H27A,H27B,H27C), C26B(H26A,H26B,H26C), C27B(H27D,
 H27E,H27F), C30A(H30A,H30B,H30C), C37A(H37A,H37B,H37C), C36B(H36A,H36B,H36C),
 C37B(H37D,H37E,H37F)
;
_olex2_submission_special_instructions 'No special instructions were received'

loop_
_space_group_symop_operation_xyz
'x, y, z'
'-x, -y, -z'

loop_
_atom_site_label
_atom_site_type_symbol
_atom_site_fract_x
_atom_site_fract_y
_atom_site_fract_z
_atom_site_U_iso_or_equiv
_atom_site_adp_type
_atom_site_occupancy
_atom_site_site_symmetry_order
_atom_site_calc_flag
_atom_site_refinement_flags_posn
_atom_site_refinement_flags_adp
_atom_site_refinement_flags_occupancy
_atom_site_disorder_assembly
_atom_site_disorder_group
Cu1 Cu 1.000000 0.000000 0.500000 0.03683(14) Uani 1 2 d S T P A .
S1 S 0.60390(8) 0.05968(6) 0.64017(5) 0.0490(2) Uani 1 1 d . . . . .
F1 F 0.4437(3) 0.1969(3) 0.7491(2) 0.1113(11) Uani 1 1 d . . . . .
F2 F 0.6659(3) 0.1820(2) 0.72188(16) 0.0800(7) Uani 1 1 d . . . . .
F3 F 0.5424(3) 0.27687(17) 0.61574(17) 0.0770(6) Uani 1 1 d . . . . .
O1 O 0.73821(18) 0.05945(15) 0.57701(12) 0.0376(4) Uani 1 1 d . . . . .
O2 O 0.4868(3) 0.0825(3) 0.5963(2) 0.0823(9) Uani 1 1 d . . . . .
O3 O 0.6155(4) -0.0300(2) 0.7228(2) 0.0902(10) Uani 1 1 d . . . . .
N1 N 0.9370(2) 0.02352(16) 0.37795(13) 0.0335(4) Uani 1 1 d . . . . .
N2 N 0.9961(2) 0.16430(16) 0.46255(13) 0.0342(4) Uani 1 1 d . . . . .
C1 C 1.0261(3) 0.0387(2) 0.29540(18) 0.0428(6) Uani 1 1 d . . . . .
H1 H 1.118568 0.039255 0.295447 0.051 Uiso 1 1 calc R . . . .
C2 C 0.9903(3) 0.0537(3) 0.21042(17) 0.0441(6) Uani 1 1 d . . . . .
H2 H 1.058189 0.062999 0.153891 0.053 Uiso 1 1 calc R . . . .
C3 C 0.8558(2) 0.05524(17) 0.20663(15) 0.0291(4) Uani 1 1 d . . . . .
C4 C 0.7637(3) 0.0395(3) 0.29208(19) 0.0488(7) Uani 1 1 d . . . . .
H4 H 0.670408 0.039347 0.293823 0.059 Uiso 1 1 calc R . . . .
C5 C 0.8072(3) 0.0240(3) 0.37470(19) 0.0586(9) Uani 1 1 d . . . . .
H5 H 0.741857 0.013211 0.432321 0.070 Uiso 1 1 calc R . . . .
C6 C 0.8116(3) 0.0715(2) 0.11732(17) 0.0364(5) Uani 1 1 d . . . . .
C7 C 0.8764(5) 0.1274(4) 0.0331(2) 0.0725(11) Uani 1 1 d . . . . .
H7 H 0.952164 0.153663 0.031975 0.087 Uiso 1 1 calc R . . . .
C8 C 0.8304(6) 0.1449(6) -0.0497(3) 0.1024(18) Uani 1 1 d . . . . .
H8 H 0.874757 0.183921 -0.107170 0.123 Uiso 1 1 calc R . . . .
C9 C 0.7232(5) 0.1073(4) -0.0499(3) 0.0843(14) Uani 1 1 d . . . . .
H9 H 0.690935 0.121828 -0.106740 0.101 Uiso 1 1 calc R . . . .
C10 C 0.6615(4) 0.0482(4) 0.0324(3) 0.0737(11) Uani 1 1 d . . . . .
H10 H 0.589218 0.019014 0.032048 0.088 Uiso 1 1 calc R . . . .
C10A C 1.1088(6) 0.2050(4) 0.3967(6) 0.0398(16) Uani 0.446(8) 1 d . . . A 1
H10A H 1.190181 0.151825 0.370993 0.048 Uiso 0.446(8) 1 calc R . . A 1
C10B C 1.1040(5) 0.1924(4) 0.4557(5) 0.0364(12) Uani 0.554(8) 1 d . . . A 2
H10B H 1.188532 0.135200 0.470595 0.044 Uiso 0.554(8) 1 calc R . . A 2
C11 C 0.7043(3) 0.0310(3) 0.1157(2) 0.0535(7) Uani 1 1 d . . . . .
H11 H 0.659886 -0.008846 0.172547 0.064 Uiso 1 1 calc R . . . .
C11A C 1.1049(6) 0.3169(4) 0.3691(6) 0.0378(16) Uani 0.446(8) 1 d . . . A 1
H11A H 1.181573 0.340276 0.326338 0.045 Uiso 0.446(8) 1 calc R . . A 1
C11B C 1.1052(5) 0.3031(4) 0.4274(5) 0.0368(12) Uani 0.554(8) 1 d . . . A 2
H11B H 1.191139 0.318576 0.422255 0.044 Uiso 0.554(8) 1 calc R . . A 2
C12 C 0.9859(2) 0.39258(18) 0.40608(15) 0.0297(4) Uani 1 1 d . . . . .
C12A C 0.8945(8) 0.2460(5) 0.4954(6) 0.047(2) Uani 0.446(8) 1 d . . . A 1
H12A H 0.819248 0.225069 0.542005 0.057 Uiso 0.446(8) 1 calc R . . A 1
C12B C 0.8707(5) 0.2434(4) 0.4453(4) 0.0343(11) Uani 0.554(8) 1 d . . . A 2
H12B H 0.788877 0.221251 0.452691 0.041 Uiso 0.554(8) 1 calc R . . A 2
C13 C 0.9824(2) 0.51253(18) 0.37543(15) 0.0314(4) Uani 1 1 d . . . . .
C13A C 0.8839(7) 0.3597(5) 0.4703(6) 0.0445(19) Uani 0.446(8) 1 d . . . A 1
H13A H 0.805137 0.412185 0.498792 0.053 Uiso 0.446(8) 1 calc R . . A 1
C13B C 0.8631(5) 0.3556(4) 0.4172(4) 0.0347(11) Uani 0.554(8) 1 d . . . A 2
H13B H 0.775518 0.410131 0.404697 0.042 Uiso 0.554(8) 1 calc R . . A 2
C14 C 1.1073(3) 0.5409(2) 0.3372(3) 0.0634(10) Uani 1 1 d . . . . .
H14 H 1.195498 0.483369 0.330989 0.076 Uiso 1 1 calc R . . . .
C15 C 1.1048(4) 0.6525(3) 0.3077(3) 0.0751(12) Uani 1 1 d . . . . .
H15 H 1.191312 0.670797 0.280381 0.090 Uiso 1 1 calc R . . . .
C16 C 0.9791(3) 0.7370(2) 0.3176(2) 0.0502(7) Uani 1 1 d . . . . .
H16 H 0.977932 0.813503 0.297357 0.060 Uiso 1 1 calc R . . . .
C17 C 0.8563(3) 0.7099(2) 0.3566(3) 0.0584(8) Uani 1 1 d . . . . .
H17 H 0.768889 0.767897 0.364456 0.070 Uiso 1 1 calc R . . . .
C18 C 0.8567(3) 0.5980(2) 0.3853(3) 0.0520(7) Uani 1 1 d . . . . .
H18 H 0.769545 0.580603 0.411821 0.062 Uiso 1 1 calc R . . . .
C19 C 0.5608(4) 0.1853(3) 0.6841(2) 0.0551(7) Uani 1 1 d . . . . .
C20A C 1.4825(12) 0.5443(10) 0.1252(8) 0.092(3) Uiso 0.536(11) 1 d . . . B 1
H20A H 1.552743 0.507375 0.077144 0.138 Uiso 0.536(11) 1 calc GR . . B 1
H20B H 1.503206 0.611881 0.124811 0.138 Uiso 0.536(11) 1 calc GR . . B 1
H20C H 1.387017 0.565257 0.111546 0.138 Uiso 0.536(11) 1 calc GR . . B 1
C26A C 1.4763(6) 0.3572(5) 0.2366(4) 0.0527(16) Uiso 0.536(11) 1 d . . . B 1
C21A C 1.4896(8) 0.4633(4) 0.2224(3) 0.050(2) Uiso 0.536(11) 1 d G . . B 1
C22A C 1.5016(8) 0.4975(4) 0.2971(5) 0.086(3) Uiso 0.536(11) 1 d G . . B 1
H22A H 1.510664 0.569981 0.287404 0.103 Uiso 0.536(11) 1 calc R . . B 1
C23A C 1.5003(8) 0.4255(6) 0.3861(4) 0.084(3) Uiso 0.536(11) 1 d G . . B 1
H23A H 1.508470 0.448909 0.437162 0.101 Uiso 0.536(11) 1 calc R . . B 1
C24A C 1.4870(6) 0.3194(5) 0.4003(3) 0.066(2) Uiso 0.536(11) 1 d G . . B 1
H24A H 1.486093 0.270282 0.461111 0.079 Uiso 0.536(11) 1 calc R . . B 1
C25A C 1.4750(6) 0.2852(3) 0.3256(5) 0.0574(18) Uiso 0.536(11) 1 d G . . B 1
H25A H 1.465909 0.212727 0.335301 0.069 Uiso 0.536(11) 1 calc R . . B 1
C27A C 1.4592(11) 0.3212(9) 0.1641(8) 0.086(3) Uiso 0.536(11) 1 d . . . B 1
H27A H 1.371959 0.371150 0.141407 0.129 Uiso 0.536(11) 1 calc GR . . B 1
H27B H 1.452739 0.244291 0.187800 0.129 Uiso 0.536(11) 1 calc GR . . B 1
H27C H 1.541072 0.322759 0.112341 0.129 Uiso 0.536(11) 1 calc GR . . B 1
C24B C 1.4853(10) 0.3766(7) 0.2106(5) 0.077(3) Uiso 0.464(11) 1 d . . . B 2
C25B C 1.4958(12) 0.4709(6) 0.2287(5) 0.078(5) Uiso 0.464(11) 1 d G . . B 2
C20B C 1.5018(11) 0.4703(7) 0.3191(6) 0.086(3) Uiso 0.464(11) 1 d G . . B 2
H20D H 1.509032 0.534794 0.331475 0.103 Uiso 0.464(11) 1 calc R . . B 2
C21B C 1.4973(9) 0.3755(9) 0.3916(4) 0.090(3) Uiso 0.464(11) 1 d G . . B 2
H21B H 1.501361 0.375059 0.453400 0.108 Uiso 0.464(11) 1 calc R . . B 2
C22B C 1.4867(9) 0.2812(7) 0.3735(6) 0.078(3) Uiso 0.464(11) 1 d G . . B 2
H22B H 1.483608 0.216301 0.423013 0.094 Uiso 0.464(11) 1 calc R . . B 2
C23B C 1.4807(9) 0.2817(5) 0.2830(8) 0.094(3) Uiso 0.464(11) 1 d G . . B 2
H23B H 1.473530 0.217277 0.270700 0.113 Uiso 0.464(11) 1 calc R . . B 2
C26B C 1.4778(16) 0.3668(13) 0.1169(11) 0.106(4) Uiso 0.464(11) 1 d . . . B 2
H26A H 1.397833 0.428010 0.092957 0.159 Uiso 0.464(11) 1 calc GR . . B 2
H26B H 1.463861 0.294422 0.123411 0.159 Uiso 0.464(11) 1 calc GR . . B 2
H26C H 1.566610 0.371580 0.072714 0.159 Uiso 0.464(11) 1 calc GR . . B 2
C27B C 1.4931(14) 0.5650(11) 0.1561(9) 0.089(3) Uiso 0.464(11) 1 d . . . B 2
H27D H 1.557333 0.543136 0.099347 0.133 Uiso 0.464(11) 1 calc GR . . B 2
H27E H 1.523836 0.617672 0.173551 0.133 Uiso 0.464(11) 1 calc GR . . B 2
H27F H 1.396013 0.601200 0.143636 0.133 Uiso 0.464(11) 1 calc GR . . B 2
C30A C -0.1204(18) 0.3861(16) 1.1480(12) 0.144(6) Uiso 0.623(18) 1 d . . . C 1
H30A H -0.122306 0.461203 1.148781 0.216 Uiso 0.623(18) 1 calc GR . . C 1
H30B H -0.120603 0.338048 1.211798 0.216 Uiso 0.623(18) 1 calc GR . . C 1
H30C H -0.204495 0.391820 1.125878 0.216 Uiso 0.623(18) 1 calc GR . . C 1
C34A C 0.2712(6) 0.2442(5) 0.9682(5) 0.069(2) Uiso 0.623(18) 1 d . . . C 1
H34A H 0.358511 0.213408 0.929608 0.083 Uiso 0.623(18) 1 calc R . . C 1
C35A C 0.1511(9) 0.3066(6) 0.9286(3) 0.069(2) Uiso 0.623(18) 1 d G . . C 1
H35A H 0.156185 0.318334 0.863008 0.083 Uiso 0.623(18) 1 calc R . . C 1
C36A C 0.0234(7) 0.3517(5) 0.9851(5) 0.075(2) Uiso 0.623(18) 1 d G . . C 1
C31A C 0.0159(5) 0.3344(7) 1.0811(4) 0.075(4) Uiso 0.623(18) 1 d G . . C 1
C32A C 0.1360(7) 0.2721(7) 1.1207(3) 0.081(3) Uiso 0.623(18) 1 d G . . C 1
H32A H 0.130912 0.260317 1.186271 0.097 Uiso 0.623(18) 1 calc R . . C 1
C33A C 0.2637(5) 0.2270(5) 1.0642(5) 0.0687(19) Uiso 0.623(18) 1 d G . . C 1
H33A H 0.345875 0.184400 1.091243 0.082 Uiso 0.623(18) 1 calc R . . C 1
C37A C -0.0960(16) 0.4190(11) 0.9394(11) 0.121(4) Uiso 0.623(18) 1 d . . . C 1
H37A H -0.168472 0.379835 0.959036 0.181 Uiso 0.623(18) 1 calc GR . . C 1
H37B H -0.064170 0.431355 0.870956 0.181 Uiso 0.623(18) 1 calc GR . . C 1
H37C H -0.136557 0.491558 0.957127 0.181 Uiso 0.623(18) 1 calc GR . . C 1
C35B C -0.0152(12) 0.3608(9) 1.0024(8) 0.078(4) Uiso 0.377(18) 1 d . . . C 2
C30B C 0.0147(9) 0.3255(11) 1.0928(6) 0.066(5) Uiso 0.377(18) 1 d G . . C 2
C31B C 0.1516(10) 0.2619(10) 1.1074(7) 0.064(4) Uiso 0.377(18) 1 d G . . C 2
H31B H 0.172059 0.237753 1.169136 0.076 Uiso 0.377(18) 1 calc R . . C 2
C32B C 0.2585(8) 0.2337(8) 1.0317(11) 0.077(3) Uiso 0.377(18) 1 d G . . C 2
H32B H 0.352062 0.190212 1.041742 0.093 Uiso 0.377(18) 1 calc R . . C 2
C33B C 0.2286(15) 0.2690(11) 0.9414(8) 0.080(4) Uiso 0.377(18) 1 d G . . C 2
H33B H 0.301636 0.249714 0.889695 0.096 Uiso 0.377(18) 1 calc R . . C 2
C34B C 0.0917(19) 0.3326(11) 0.9268(5) 0.094(4) Uiso 0.377(18) 1 d G . . C 2
H34B H 0.071205 0.356758 0.865041 0.113 Uiso 0.377(18) 1 calc R . . C 2
C36B C -0.1121(14) 0.3544(12) 1.1655(10) 0.062(3) Uiso 0.377(18) 1 d . . . C 2
H36A H -0.153779 0.436308 1.153561 0.093 Uiso 0.377(18) 1 calc GR . . C 2
H36B H -0.085128 0.325891 1.227563 0.093 Uiso 0.377(18) 1 calc GR . . C 2
H36C H -0.182064 0.320382 1.163677 0.093 Uiso 0.377(18) 1 calc GR . . C 2
C37B C -0.1506(19) 0.4236(14) 0.9733(12) 0.087(4) Uiso 0.377(18) 1 d . . . C 2
H37D H -0.214653 0.376738 0.997094 0.130 Uiso 0.377(18) 1 calc GR . . C 2
H37E H -0.135952 0.445487 0.904344 0.130 Uiso 0.377(18) 1 calc GR . . C 2
H37F H -0.192932 0.491212 0.998592 0.130 Uiso 0.377(18) 1 calc GR . . C 2

loop_
_atom_site_aniso_label
_atom_site_aniso_U_11
_atom_site_aniso_U_22
_atom_site_aniso_U_33
_atom_site_aniso_U_23
_atom_site_aniso_U_13
_atom_site_aniso_U_12
Cu1 0.0584(3) 0.0255(2) 0.0290(2) -0.00384(14) -0.01414(18) -0.01303(17)
S1 0.0425(4) 0.0460(4) 0.0570(4) -0.0230(3) 0.0207(3) -0.0248(3)
F1 0.0970(19) 0.119(2) 0.111(2) -0.0805(19) 0.0600(16) -0.0392(16)
F2 0.1052(18) 0.0921(17) 0.0599(12) -0.0358(12) -0.0206(12) -0.0304(14)
F3 0.1017(17) 0.0432(10) 0.0815(15) -0.0241(10) -0.0212(13) -0.0051(10)
O1 0.0349(9) 0.0378(9) 0.0365(8) -0.0122(7) 0.0078(7) -0.0143(7)
O2 0.0418(12) 0.096(2) 0.134(3) -0.0667(19) 0.0049(14) -0.0317(13)
O3 0.106(2) 0.0589(15) 0.0720(17) -0.0026(13) 0.0411(16) -0.0393(15)
N1 0.0442(11) 0.0268(9) 0.0297(9) -0.0064(7) -0.0085(8) -0.0098(8)
N2 0.0459(11) 0.0269(9) 0.0287(9) -0.0052(7) -0.0078(8) -0.0099(8)
C1 0.0477(14) 0.0547(15) 0.0340(12) 0.0017(10) -0.0104(10) -0.0325(12)
C2 0.0474(14) 0.0632(17) 0.0269(11) 0.0010(10) -0.0035(10) -0.0346(13)
C3 0.0361(11) 0.0237(9) 0.0275(10) -0.0045(7) -0.0061(8) -0.0099(8)
C4 0.0295(12) 0.078(2) 0.0347(12) -0.0158(12) -0.0012(10) -0.0119(12)
C5 0.0351(13) 0.101(3) 0.0293(12) -0.0187(14) 0.0023(10) -0.0117(15)
C6 0.0416(12) 0.0364(12) 0.0316(11) -0.0083(9) -0.0091(9) -0.0103(10)
C7 0.087(3) 0.107(3) 0.0320(14) 0.0082(16) -0.0183(15) -0.053(2)
C8 0.112(4) 0.162(5) 0.0323(16) 0.004(2) -0.022(2) -0.055(4)
C9 0.085(3) 0.118(4) 0.053(2) -0.033(2) -0.038(2) -0.005(3)
C10 0.070(2) 0.090(3) 0.080(3) -0.035(2) -0.041(2) -0.012(2)
C10A 0.039(3) 0.023(2) 0.046(4) -0.006(2) 0.007(3) -0.009(2)
C10B 0.036(2) 0.027(2) 0.046(3) -0.0047(19) -0.013(2) -0.0079(16)
C11 0.0516(16) 0.0652(19) 0.0534(17) -0.0137(14) -0.0192(13) -0.0218(14)
C11A 0.034(3) 0.023(2) 0.048(4) -0.006(2) 0.008(3) -0.012(2)
C11B 0.032(2) 0.031(2) 0.049(3) -0.004(2) -0.012(2) -0.0120(16)
C12 0.0321(10) 0.0248(9) 0.0284(10) -0.0045(7) -0.0037(8) -0.0070(8)
C12A 0.051(4) 0.034(3) 0.047(4) -0.009(3) 0.018(3) -0.022(3)
C12B 0.033(2) 0.029(2) 0.040(3) -0.0051(17) -0.0046(18) -0.0137(16)
C13 0.0331(11) 0.0256(10) 0.0306(10) -0.0020(8) -0.0038(8) -0.0085(8)
C13A 0.039(3) 0.028(3) 0.053(4) -0.012(2) 0.015(3) -0.010(2)
C13B 0.030(2) 0.028(2) 0.043(3) -0.0042(17) -0.0050(18) -0.0089(15)
C14 0.0373(14) 0.0315(13) 0.092(2) 0.0106(14) 0.0044(14) -0.0091(11)
C15 0.0488(17) 0.0380(15) 0.110(3) 0.0138(17) 0.0051(18) -0.0203(13)
C16 0.0619(17) 0.0279(12) 0.0528(16) -0.0008(11) -0.0050(13) -0.0156(11)
C17 0.0476(16) 0.0293(13) 0.088(2) -0.0168(14) -0.0039(15) -0.0037(11)
C18 0.0344(13) 0.0312(12) 0.083(2) -0.0170(13) 0.0010(13) -0.0077(10)
C19 0.0550(17) 0.0636(19) 0.0501(16) -0.0324(15) 0.0090(13) -0.0199(14)

loop_
_atom_type_symbol
_atom_type_description
_atom_type_scat_dispersion_real
_atom_type_scat_dispersion_imag
_atom_type_scat_source
C C 0.0033 0.0016 'International Tables Vol C Tables 4.2.6.8 and 6.1.1.4'
H H 0.0000 0.0000 'International Tables Vol C Tables 4.2.6.8 and 6.1.1.4'
Cu Cu 0.3201 1.2651 'International Tables Vol C Tables 4.2.6.8 and 6.1.1.4'
F F 0.0171 0.0103 'International Tables Vol C Tables 4.2.6.8 and 6.1.1.4'
N N 0.0061 0.0033 'International Tables Vol C Tables 4.2.6.8 and 6.1.1.4'
O O 0.0106 0.0060 'International Tables Vol C Tables 4.2.6.8 and 6.1.1.4'
S S 0.1246 0.1234 'International Tables Vol C Tables 4.2.6.8 and 6.1.1.4'

loop_
_geom_angle_atom_site_label_1
_geom_angle_atom_site_label_2
_geom_angle_atom_site_label_3
_geom_angle
_geom_angle_site_symmetry_1
_geom_angle_site_symmetry_3
_geom_angle_publ_flag
N1 Cu1 O1 88.20(8) . . ?
N1 Cu1 O1 91.80(8) 2_756 . ?
N1 Cu1 N1 180.0 2_756 . ?
N1 Cu1 N2 91.20(8) 2_756 . ?
N1 Cu1 N2 91.20(8) . 2_756 ?
N1 Cu1 N2 88.80(8) . . ?
N1 Cu1 N2 88.80(8) 2_756 2_756 ?
N2 Cu1 O1 90.90(7) 2_756 . ?
N2 Cu1 O1 89.10(7) . . ?
N2 Cu1 N2 180.0 2_756 . ?
O1 S1 C19 102.12(13) . . ?
O2 S1 O1 115.52(16) . . ?
O2 S1 O3 116.0(2) . . ?
O2 S1 C19 103.18(16) . . ?
O3 S1 O1 113.58(15) . . ?
O3 S1 C19 103.94(18) . . ?
S1 O1 Cu1 162.21(12) . . ?
C1 N1 Cu1 120.39(17) . . ?
C1 N1 C5 116.5(2) . . ?
C5 N1 Cu1 123.08(17) . . ?
C10A N2 Cu1 123.5(2) . . ?
C10B N2 Cu1 121.8(2) . . ?
C10B N2 C12B 120.8(3) . . ?
C12A N2 Cu1 125.3(3) . . ?
C12A N2 C10A 111.2(4) . . ?
C12B N2 Cu1 117.3(2) . . ?
N1 C1 C2 123.1(2) . . ?
C1 C2 C3 120.6(2) . . ?
C2 C3 C6 122.8(2) . . ?
C4 C3 C2 116.2(2) . . ?
C4 C3 C6 121.0(2) . . ?
C5 C4 C3 120.1(3) . . ?
N1 C5 C4 123.4(2) . . ?
C7 C6 C3 120.7(2) . . ?
C7 C6 C11 118.4(3) . . ?
C11 C6 C3 120.9(2) . . ?
C6 C7 C8 119.9(4) . . ?
C9 C8 C7 121.1(4) . . ?
C8 C9 C10 119.7(3) . . ?
C9 C10 C11 120.2(4) . . ?
C11A C10A N2 123.7(5) . . ?
N2 C10B C11B 122.9(4) . . ?
C10 C11 C6 120.7(3) . . ?
C12 C11A C10A 117.3(5) . . ?
C10B C11B C12 122.6(4) . . ?
C11A C12 C13 116.9(3) . . ?
C11B C12 C13 124.5(3) . . ?
C11B C12 C13B 112.2(3) . . ?
C13A C12 C11A 121.5(4) . . ?
C13A C12 C13 121.5(3) . . ?
C13B C12 C13 123.3(2) . . ?
N2 C12A C13A 127.8(5) . . ?
N2 C12B C13B 119.8(4) . . ?
C14 C13 C12 120.2(2) . . ?
C18 C13 C12 121.6(2) . . ?
C18 C13 C14 118.2(2) . . ?
C12 C13A C12A 118.2(5) . . ?
C12B C13B C12 121.6(4) . . ?
C13 C14 C15 120.6(3) . . ?
C16 C15 C14 120.8(3) . . ?
C17 C16 C15 119.0(3) . . ?
C16 C17 C18 120.9(3) . . ?
C13 C18 C17 120.5(3) . . ?
F1 C19 S1 111.7(2) . . ?
F1 C19 F2 107.9(3) . . ?
F2 C19 S1 111.3(2) . . ?
F3 C19 S1 111.3(2) . . ?
F3 C19 F1 107.9(3) . . ?
F3 C19 F2 106.5(3) . . ?
C21A C26A C25A 120.0 . . ?
C21A C26A C27A 121.7(6) . . ?
C25A C26A C27A 118.2(6) . . ?
C26A C21A C20A 119.5(6) . . ?
C22A C21A C20A 120.5(6) . . ?
C22A C21A C26A 120.0 . . ?
C21A C22A C23A 120.0 . . ?
C24A C23A C22A 120.0 . . ?
C23A C24A C25A 120.0 . . ?
C24A C25A C26A 120.0 . . ?
C25B C24B C23B 120.0 . . ?
C25B C24B C26B 125.1(8) . . ?
C23B C24B C26B 114.9(8) . . ?
C20B C25B C24B 120.0 . . ?
C27B C25B C24B 118.2(8) . . ?
C27B C25B C20B 121.8(8) . . ?
C21B C20B C25B 120.0 . . ?
C20B C21B C22B 120.0 . . ?
C23B C22B C21B 120.0 . . ?
C22B C23B C24B 120.0 . . ?
C35A C34A C33A 120.0 . . ?
C34A C35A C36A 120.0 . . ?
C35A C36A C31A 120.0 . . ?
C35A C36A C37A 117.4(7) . . ?
C31A C36A C37A 122.6(7) . . ?
C36A C31A C30A 123.2(7) . . ?
C32A C31A C30A 116.7(7) . . ?
C32A C31A C36A 120.0 . . ?
C31A C32A C33A 120.0 . . ?
C32A C33A C34A 120.0 . . ?
C30B C35B C34B 120.0 . . ?
C30B C35B C37B 128.4(10) . . ?
C34B C35B C37B 111.6(10) . . ?
C35B C30B C31B 120.0 . . ?
C35B C30B C36B 113.1(9) . . ?
C31B C30B C36B 126.7(9) . . ?
C32B C31B C30B 120.0 . . ?
C33B C32B C31B 120.0 . . ?
C32B C33B C34B 120.0 . . ?
C33B C34B C35B 120.0 . . ?

loop_
_geom_bond_atom_site_label_1
_geom_bond_atom_site_label_2
_geom_bond_distance
_geom_bond_site_symmetry_2
_geom_bond_publ_flag
Cu1 O1 2.5490(19) . ?
Cu1 N1 2.029(2) 2_756 ?
Cu1 N1 2.029(2) . ?
Cu1 N2 2.039(2) 2_756 ?
Cu1 N2 2.039(2) . ?
S1 O1 1.4435(17) . ?
S1 O2 1.427(3) . ?
S1 O3 1.431(3) . ?
S1 C19 1.827(3) . ?
F1 C19 1.320(4) . ?
F2 C19 1.336(4) . ?
F3 C19 1.318(4) . ?
N1 C1 1.338(3) . ?
N1 C5 1.342(4) . ?
N2 C10A 1.448(6) . ?
N2 C10B 1.255(5) . ?
N2 C12A 1.311(7) . ?
N2 C12B 1.363(5) . ?
C1 C2 1.377(4) . ?
C2 C3 1.388(3) . ?
C3 C4 1.384(3) . ?
C3 C6 1.478(3) . ?
C4 C5 1.380(4) . ?
C6 C7 1.385(4) . ?
C6 C11 1.389(4) . ?
C7 C8 1.389(5) . ?
C8 C9 1.357(7) . ?
C9 C10 1.372(7) . ?
C10 C11 1.380(4) . ?
C10A C11A 1.384(7) . ?
C10B C11B 1.384(6) . ?
C11A C12 1.372(6) . ?
C11B C12 1.390(5) . ?
C12 C13 1.486(3) . ?
C12 C13A 1.316(6) . ?
C12 C13B 1.455(5) . ?
C12A C13A 1.390(8) . ?
C12B C13B 1.379(6) . ?
C13 C14 1.382(4) . ?
C13 C18 1.378(3) . ?
C14 C15 1.385(4) . ?
C15 C16 1.371(5) . ?
C16 C17 1.357(4) . ?
C17 C18 1.393(4) . ?
C20A C21A 1.534(12) . ?
C26A C21A 1.3900 . ?
C26A C25A 1.3900 . ?
C26A C27A 1.396(10) . ?
C21A C22A 1.3900 . ?
C22A C23A 1.3900 . ?
C23A C24A 1.3900 . ?
C24A C25A 1.3900 . ?
C24B C25B 1.3900 . ?
C24B C23B 1.3900 . ?
C24B C26B 1.493(14) . ?
C25B C20B 1.3900 . ?
C25B C27B 1.376(13) . ?
C20B C21B 1.3900 . ?
C21B C22B 1.3900 . ?
C22B C23B 1.3900 . ?
C30A C31A 1.550(17) . ?
C34A C35A 1.3900 . ?
C34A C33A 1.3900 . ?
C35A C36A 1.3900 . ?
C36A C31A 1.3900 . ?
C36A C37A 1.441(13) . ?
C31A C32A 1.3900 . ?
C32A C33A 1.3900 . ?
C35B C30B 1.3900 . ?
C35B C34B 1.3900 . ?
C35B C37B 1.448(16) . ?
C30B C31B 1.3900 . ?
C30B C36B 1.470(14) . ?
C31B C32B 1.3900 . ?
C32B C33B 1.3900 . ?
C33B C34B 1.3900 . ?
